data_7012506
loop_
_publ_author_name
'Herrera, Aida M.'
'Staples, Richard J.'
'Kryatov, Sergey V.'
'Nazarenko, Alexander Y.'
'Rybak-Akimova, Elena V.'

_publ_section_title
;
 Nickel(ii) and copper(ii) complexes with pyridine-containing
 macrocycles bearing an aminopropyl pendant arm: synthesis,
 characterization, and modifications of the pendant amino
 groupElectronic supplementary information (ESI) available: colour
 versions of Figs. 4, 5 and 7. See
 http://www.rsc.org/suppdata/dt/b2/b211489e/
;
_journal_issue 5
_journal_name_full 'Dalton Transactions'
_journal_page_first 846
_journal_paper_doi 10.1039/b211489e
_journal_year 2003
_chemical_formula_sum 'C23 H33 Cl2 Cu N5 O9'
_chemical_formula_weight 657.98
_chemical_name_systematic
; 
? 
;
_space_group_IT_number 2
_symmetry_cell_setting triclinic
_symmetry_space_group_name_Hall '-P 1'
_symmetry_space_group_name_H-M 'P -1'
_atom_sites_solution_hydrogens geom
_atom_sites_solution_primary direct
_atom_sites_solution_secondary difmap
_audit_creation_method SHELXL-97
_cell_angle_alpha 69.236(14)
_cell_angle_beta 80.586(18)
_cell_angle_gamma 76.862(19)
_cell_formula_units_Z 2
_cell_length_a 8.769(6)
_cell_length_b 11.496(8)
_cell_length_c 15.502(11)
_cell_measurement_reflns_used 798
_cell_measurement_temperature 273(2)
_cell_measurement_theta_max 18.44
_cell_measurement_theta_min 2.39
_cell_volume 1417.1(17)
_computing_cell_refinement 'Bruker SMART'
_computing_data_collection 'Bruker SMART'
_computing_data_reduction 'Bruker SAINT'
_computing_molecular_graphics 'Bruker SHELXTL'
_computing_publication_material 'Bruker SHELXTL'
_computing_structure_refinement 'SHELXL-97 (Sheldrick, 1997)'
_computing_structure_solution 'SHELXS-97 (Sheldrick, 1990)'
_diffrn_ambient_temperature 273(2)
_diffrn_measured_fraction_theta_full 0.919
_diffrn_measured_fraction_theta_max 0.919
_diffrn_measurement_device_type 'CCD area detector'
_diffrn_measurement_method 'phi and omega scans'
_diffrn_radiation_monochromator graphite
_diffrn_radiation_source 'fine-focus sealed tube'
_diffrn_radiation_type MoK\a
_diffrn_radiation_wavelength 0.71073
_diffrn_reflns_av_R_equivalents 0.1078
_diffrn_reflns_av_sigmaI/netI 0.1923
_diffrn_reflns_limit_h_max 9
_diffrn_reflns_limit_h_min -9
_diffrn_reflns_limit_k_max 12
_diffrn_reflns_limit_k_min -12
_diffrn_reflns_limit_l_max 16
_diffrn_reflns_limit_l_min -17
_diffrn_reflns_number 6315
_diffrn_reflns_theta_full 23.29
_diffrn_reflns_theta_max 23.29
_diffrn_reflns_theta_min 1.41
_exptl_absorpt_coefficient_mu 1.018
_exptl_absorpt_correction_type none
_exptl_crystal_colour magenta
_exptl_crystal_density_diffrn 1.542
_exptl_crystal_density_meas 0
_exptl_crystal_density_method 'not measured'
_exptl_crystal_description chunk
_exptl_crystal_F_000 682
_exptl_crystal_size_max 0.10
_exptl_crystal_size_mid 0.08
_exptl_crystal_size_min 0.02
_refine_diff_density_max 0.688
_refine_diff_density_min -0.534
_refine_diff_density_rms 0.097
_refine_ls_extinction_method none
_refine_ls_goodness_of_fit_ref 0.834
_refine_ls_hydrogen_treatment mixed
_refine_ls_matrix_type full
_refine_ls_number_parameters 361
_refine_ls_number_reflns 3756
_refine_ls_number_restraints 0
_refine_ls_restrained_S_all 0.834
_refine_ls_R_factor_all 0.1645
_refine_ls_R_factor_gt 0.0756
_refine_ls_shift/su_max 0.056
_refine_ls_shift/su_mean 0.007
_refine_ls_structure_factor_coef Fsqd
_refine_ls_weighting_details 'calc w=1/[\s^2^(Fo^2^)+(0.1100P)^2^+0.0000P] where P=(Fo^2^+2Fc^2^)/3'
_refine_ls_weighting_scheme calc
_refine_ls_wR_factor_gt 0.1780
_refine_ls_wR_factor_ref 0.2166
_reflns_number_gt 1540
_reflns_number_total 3756
_reflns_threshold_expression >2sigma(I)
_cod_data_source_file b211489e.txt
_cod_data_source_block '[Cu(L4c)](ClO4)2'
_cod_depositor_comments
;
The following automatic conversions were performed:
'_symmetry_cell_setting' value 'Triclinic' changed to 'triclinic'
according to '/home/saulius/struct/CIF-dictionaries/cif_core.dic'
dictionary named 'cif_core.dic' version 2.4.1 from 2010-06-29.

Automatic conversion script
Id: cif_fix_enum 1527 2010-12-29 10:47:43Z saulius 
;
_cod_original_cell_volume 1417.0(16)
_cod_original_sg_symbol_H-M P-1
_cod_database_code 7012506

loop_
_symmetry_equiv_pos_as_xyz
'x, y, z'
'-x, -y, -z'

loop_
_atom_site_label
_atom_site_type_symbol
_atom_site_fract_x
_atom_site_fract_y
_atom_site_fract_z
_atom_site_U_iso_or_equiv
_atom_site_adp_type
_atom_site_occupancy
_atom_site_symmetry_multiplicity
_atom_site_calc_flag
_atom_site_refinement_flags
_atom_site_disorder_assembly
_atom_site_disorder_group
Cu1 Cu 0.68109(13) 0.86926(11) 0.77421(8) 0.0514(5) Uani 1 1 d . . .
N1 N 0.6436(10) 0.8714(9) 0.6529(6) 0.058(2) Uani 1 1 d . . .
N3 N 0.7290(9) 0.8622(8) 0.8997(5) 0.056(2) Uani 1 1 d . . .
N4 N 0.8312(9) 0.9854(8) 0.6949(5) 0.062(2) Uani 1 1 d . . .
H4C H 0.9281 0.9353 0.6965 0.074 Uiso 1 1 calc R . .
N2 N 0.5630(10) 0.7232(8) 0.8197(6) 0.064(2) Uani 1 1 d . . .
H2C H 0.6393 0.6526 0.8297 0.077 Uiso 1 1 calc R . .
C9 C 0.7932(13) 1.0308(12) 0.5950(8) 0.083(4) Uani 1 1 d . . .
H9A H 0.7229 1.1123 0.5812 0.100 Uiso 1 1 calc R . .
H9B H 0.8890 1.0413 0.5540 0.100 Uiso 1 1 calc R . .
C3 C 0.4635(13) 0.7035(11) 0.9068(8) 0.083(4) Uani 1 1 d . . .
H3A H 0.4288 0.6233 0.9242 0.099 Uiso 1 1 calc R . .
H3B H 0.3711 0.7701 0.8987 0.099 Uiso 1 1 calc R . .
C2 C 0.4797(13) 0.7234(10) 0.7434(8) 0.072(4) Uani 1 1 d . . .
H2A H 0.4766 0.6371 0.7490 0.087 Uiso 1 1 calc R . .
H2B H 0.3725 0.7687 0.7471 0.087 Uiso 1 1 calc R . .
C18 C 1.2277(13) 0.5843(9) 1.2690(8) 0.060(3) Uani 1 1 d . . .
C19 C 1.1209(13) 0.5800(10) 1.3468(8) 0.065(3) Uani 1 1 d . . .
H19 H 1.0171 0.5751 1.3452 0.078 Uiso 1 1 calc R . .
C20 C 1.1695(16) 0.5830(11) 1.4259(8) 0.082(4) Uani 1 1 d . . .
H20 H 1.0970 0.5818 1.4771 0.098 Uiso 1 1 calc R . .
C21 C 1.3213(18) 0.5877(11) 1.4306(9) 0.088(4) Uani 1 1 d . . .
H21 H 1.3529 0.5863 1.4854 0.106 Uiso 1 1 calc R . .
C11 C 0.7192(16) 0.9275(16) 0.4919(10) 0.103(5) Uani 1 1 d . . .
H11 H 0.7695 0.9769 0.4384 0.124 Uiso 1 1 calc R . .
C12 C 0.6402(19) 0.8387(16) 0.4921(10) 0.109(5) Uani 1 1 d . . .
H12 H 0.6395 0.8257 0.4363 0.130 Uiso 1 1 calc R . .
Cl2 Cl 0.3086(4) 0.0902(4) 0.7767(2) 0.0830(10) Uani 1 1 d . . .
C10 C 0.7184(13) 0.9386(12) 0.5792(9) 0.071(3) Uani 1 1 d . . .
C13 C 0.5614(16) 0.7665(13) 0.5694(10) 0.093(4) Uani 1 1 d . . .
H13 H 0.5082 0.7072 0.5657 0.112 Uiso 1 1 calc R . .
C1 C 0.5632(14) 0.7849(11) 0.6538(9) 0.069(3) Uani 1 1 d . . .
C23 C 1.3817(12) 0.5932(9) 1.2722(9) 0.074(3) Uani 1 1 d . . .
H23 H 1.4532 0.5981 1.2203 0.089 Uiso 1 1 calc R . .
C22 C 1.4295(16) 0.5947(12) 1.3532(11) 0.093(4) Uani 1 1 d . . .
H22 H 1.5328 0.6004 1.3556 0.112 Uiso 1 1 calc R . .
O1 O 1.2785(11) 0.5376(7) 1.1283(5) 0.086(3) Uani 1 1 d . . .
C14 C 0.8792(13) 0.7660(9) 0.9236(7) 0.070(3) Uani 1 1 d . . .
H14A H 0.9575 0.7858 0.8711 0.084 Uiso 1 1 calc R . .
H14B H 0.8584 0.6832 0.9319 0.084 Uiso 1 1 calc R . .
C7 C 0.8809(13) 1.0443(11) 0.8246(8) 0.074(4) Uani 1 1 d . . .
H7A H 0.9051 1.1134 0.8389 0.089 Uiso 1 1 calc R . .
H7B H 0.9738 0.9782 0.8327 0.089 Uiso 1 1 calc R . .
C6 C 0.7486(13) 0.9928(10) 0.8938(7) 0.065(3) Uani 1 1 d . . .
H6A H 0.7672 0.9897 0.9546 0.079 Uiso 1 1 calc R . .
H6B H 0.6508 1.0514 0.8774 0.079 Uiso 1 1 calc R . .
C8 C 0.8477(13) 1.0907(11) 0.7253(8) 0.084(4) Uani 1 1 d . . .
H8A H 0.7514 1.1534 0.7170 0.101 Uiso 1 1 calc R . .
H8B H 0.9326 1.1313 0.6870 0.101 Uiso 1 1 calc R . .
C5 C 0.5992(14) 0.8277(12) 0.9700(7) 0.079(4) Uani 1 1 d . . .
H5A H 0.5082 0.8947 0.9539 0.095 Uiso 1 1 calc R . .
H5B H 0.6277 0.8248 1.0287 0.095 Uiso 1 1 calc R . .
C15 C 0.9507(16) 0.7580(12) 1.0114(8) 0.108(5) Uani 1 1 d . . .
H15A H 1.0522 0.7839 0.9926 0.129 Uiso 1 1 calc R . .
H15B H 0.8831 0.8179 1.0385 0.129 Uiso 1 1 calc R . .
C4 C 0.5511(16) 0.7036(13) 0.9838(8) 0.102(5) Uani 1 1 d . . .
H4A H 0.4849 0.6811 1.0416 0.123 Uiso 1 1 calc R . .
H4B H 0.6448 0.6385 0.9899 0.123 Uiso 1 1 calc R . .
C16 C 0.9703(17) 0.6385(12) 1.0793(8) 0.110(5) Uani 1 1 d . . .
H16A H 1.0403 0.5786 1.0532 0.132 Uiso 1 1 calc R . .
H16B H 0.8694 0.6114 1.0978 0.132 Uiso 1 1 calc R . .
O7 O 0.4686(9) 0.0649(8) 0.7525(6) 0.113(3) Uani 1 1 d . . .
O9 O 0.2600(10) 0.0395(10) 0.8693(6) 0.122(3) Uani 1 1 d . . .
O6 O 0.2345(12) 0.2082(10) 0.7340(8) 0.158(5) Uani 1 1 d . . .
O8 O 0.2492(14) 0.0140(14) 0.7342(8) 0.175(5) Uani 1 1 d . . .
Cl1 Cl 0.0873(4) 0.6842(4) 0.6930(3) 0.0956(12) Uani 1 1 d . . .
O4 O -0.0667(10) 0.6756(8) 0.7346(7) 0.119(3) Uani 1 1 d . . .
O3 O 0.1246(10) 0.8014(8) 0.6727(8) 0.146(4) Uani 1 1 d . . .
O5 O 0.1813(15) 0.5936(14) 0.738(2) 0.40(2) Uani 1 1 d . . .
O2 O 0.114(4) 0.658(3) 0.622(2) 0.51(3) Uani 1 1 d . . .
N5 N 1.0345(12) 0.6364(8) 1.1613(6) 0.078(3) Uani 1 1 d . . .
H5C H 0.9749 0.6712 1.1988 0.093 Uiso 1 1 calc R . .
C17 C 1.1849(16) 0.5814(10) 1.1803(8) 0.064(3) Uani 1 1 d . . .

loop_
_atom_site_aniso_label
_atom_site_aniso_U_11
_atom_site_aniso_U_22
_atom_site_aniso_U_33
_atom_site_aniso_U_23
_atom_site_aniso_U_13
_atom_site_aniso_U_12
Cu1 0.0507(8) 0.0606(9) 0.0422(8) -0.0172(7) -0.0079(6) -0.0059(6)
N1 0.057(6) 0.059(6) 0.046(6) -0.008(5) -0.016(5) 0.004(5)
N3 0.053(5) 0.071(6) 0.041(5) -0.019(5) -0.016(4) 0.002(5)
N4 0.062(6) 0.060(6) 0.053(6) -0.008(5) -0.003(4) -0.007(5)
N2 0.064(6) 0.059(6) 0.059(6) -0.007(5) -0.010(5) -0.006(4)
C9 0.062(8) 0.096(10) 0.065(9) -0.004(8) 0.012(6) -0.014(7)
C3 0.074(8) 0.087(9) 0.079(9) -0.011(8) 0.003(8) -0.033(7)
C2 0.082(8) 0.060(8) 0.081(9) -0.015(7) -0.040(8) -0.016(7)
C18 0.062(8) 0.051(7) 0.059(8) -0.008(6) -0.017(7) -0.005(6)
C19 0.072(8) 0.074(8) 0.054(7) -0.022(7) -0.013(7) -0.017(6)
C20 0.098(10) 0.093(9) 0.057(8) -0.020(7) -0.019(7) -0.022(8)
C21 0.110(12) 0.087(9) 0.064(9) -0.009(8) -0.046(9) -0.011(9)
C11 0.101(11) 0.140(14) 0.060(10) -0.034(10) -0.023(8) 0.009(10)
C12 0.145(14) 0.130(14) 0.055(10) -0.045(11) -0.008(10) -0.011(11)
Cl2 0.067(2) 0.106(3) 0.068(2) -0.034(2) -0.0117(18) 0.013(2)
C10 0.065(8) 0.076(9) 0.058(9) -0.013(8) -0.017(7) 0.005(7)
C13 0.122(12) 0.095(10) 0.083(10) -0.050(10) -0.046(9) 0.000(9)
C1 0.081(8) 0.065(8) 0.076(10) -0.042(8) -0.037(7) 0.008(7)
C23 0.047(7) 0.068(8) 0.097(10) -0.020(7) -0.017(7) 0.004(6)
C22 0.072(9) 0.092(10) 0.113(12) -0.014(10) -0.050(9) -0.012(8)
O1 0.120(8) 0.079(6) 0.053(5) -0.029(5) -0.005(5) 0.001(5)
C14 0.095(9) 0.065(7) 0.057(7) -0.036(6) -0.040(7) 0.020(6)
C7 0.079(9) 0.073(8) 0.077(9) -0.021(7) -0.034(7) -0.013(7)
C6 0.084(8) 0.058(8) 0.058(7) -0.034(7) -0.028(7) 0.018(6)
C8 0.083(9) 0.074(9) 0.102(11) -0.024(9) -0.021(8) -0.027(7)
C5 0.086(9) 0.103(10) 0.039(7) -0.022(7) 0.002(7) -0.006(8)
C15 0.154(13) 0.103(11) 0.077(9) -0.037(9) -0.074(9) 0.013(9)
C4 0.123(12) 0.121(12) 0.054(8) -0.011(8) 0.020(8) -0.054(10)
C16 0.178(14) 0.090(10) 0.073(9) -0.016(8) -0.087(10) -0.007(9)
O7 0.045(5) 0.141(8) 0.139(8) -0.059(6) -0.003(5) 0.032(5)
O9 0.100(7) 0.188(10) 0.063(6) -0.039(7) -0.002(5) -0.005(7)
O6 0.120(9) 0.102(8) 0.190(11) -0.027(8) 0.026(8) 0.035(7)
O8 0.158(10) 0.268(15) 0.146(10) -0.106(11) -0.011(8) -0.070(10)
Cl1 0.060(2) 0.088(3) 0.153(4) -0.066(3) 0.005(2) -0.007(2)
O4 0.074(6) 0.096(7) 0.181(10) -0.054(7) 0.013(6) -0.006(5)
O3 0.085(7) 0.067(6) 0.290(14) -0.055(7) -0.020(7) -0.024(5)
O5 0.067(8) 0.117(11) 0.84(5) 0.09(2) -0.094(18) -0.018(8)
O2 0.69(5) 0.64(5) 0.49(4) -0.52(4) 0.42(4) -0.45(4)
N5 0.115(8) 0.068(6) 0.052(6) -0.019(5) -0.047(6) 0.007(6)
C17 0.090(10) 0.044(7) 0.049(8) -0.006(6) -0.030(7) 0.010(6)

loop_
_atom_type_symbol
_atom_type_description
_atom_type_scat_dispersion_real
_atom_type_scat_dispersion_imag
_atom_type_scat_source
C C 0.0033 0.0016 'International Tables Vol C Tables 4.2.6.8 and 6.1.1.4'
H H 0.0000 0.0000 'International Tables Vol C Tables 4.2.6.8 and 6.1.1.4'
N N 0.0061 0.0033 'International Tables Vol C Tables 4.2.6.8 and 6.1.1.4'
O O 0.0106 0.0060 'International Tables Vol C Tables 4.2.6.8 and 6.1.1.4'
Cl Cl 0.1484 0.1585 'International Tables Vol C Tables 4.2.6.8 and 6.1.1.4'
Cu Cu 0.3201 1.2651 'International Tables Vol C Tables 4.2.6.8 and 6.1.1.4'

loop_
_geom_angle_atom_site_label_1
_geom_angle_atom_site_label_2
_geom_angle_atom_site_label_3
_geom_angle
_geom_angle_site_symmetry_1
_geom_angle_site_symmetry_3
_geom_angle_publ_flag
N1 Cu1 N3 177.6(4) . . ?
N1 Cu1 N2 82.7(4) . . ?
N3 Cu1 N2 97.4(3) . . ?
N1 Cu1 N4 81.6(4) . . ?
N3 Cu1 N4 97.7(3) . . ?
N2 Cu1 N4 159.7(4) . . ?
C10 N1 C1 124.1(11) . . ?
C10 N1 Cu1 119.1(8) . . ?
C1 N1 Cu1 115.7(8) . . ?
C5 N3 C6 107.1(9) . . ?
C5 N3 C14 111.3(8) . . ?
C6 N3 C14 111.3(7) . . ?
C5 N3 Cu1 111.1(6) . . ?
C6 N3 Cu1 109.0(6) . . ?
C14 N3 Cu1 107.1(6) . . ?
C8 N4 C9 112.4(9) . . ?
C8 N4 Cu1 117.6(7) . . ?
C9 N4 Cu1 108.8(6) . . ?
C8 N4 H4C 105.7 . . ?
C9 N4 H4C 105.7 . . ?
Cu1 N4 H4C 105.7 . . ?
C3 N2 C2 112.2(8) . . ?
C3 N2 Cu1 119.0(7) . . ?
C2 N2 Cu1 109.8(6) . . ?
C3 N2 H2C 104.8 . . ?
C2 N2 H2C 104.8 . . ?
Cu1 N2 H2C 104.8 . . ?
C10 C9 N4 110.0(9) . . ?
C10 C9 H9A 109.7 . . ?
N4 C9 H9A 109.7 . . ?
C10 C9 H9B 109.7 . . ?
N4 C9 H9B 109.7 . . ?
H9A C9 H9B 108.2 . . ?
N2 C3 C4 111.3(9) . . ?
N2 C3 H3A 109.4 . . ?
C4 C3 H3A 109.4 . . ?
N2 C3 H3B 109.4 . . ?
C4 C3 H3B 109.4 . . ?
H3A C3 H3B 108.0 . . ?
C1 C2 N2 109.1(8) . . ?
C1 C2 H2A 109.9 . . ?
N2 C2 H2A 109.9 . . ?
C1 C2 H2B 109.8 . . ?
N2 C2 H2B 109.8 . . ?
H2A C2 H2B 108.3 . . ?
C23 C18 C19 119.2(11) . . ?
C23 C18 C17 117.4(11) . . ?
C19 C18 C17 123.3(10) . . ?
C20 C19 C18 119.9(10) . . ?
C20 C19 H19 120.1 . . ?
C18 C19 H19 120.1 . . ?
C21 C20 C19 121.2(12) . . ?
C21 C20 H20 119.4 . . ?
C19 C20 H20 119.4 . . ?
C20 C21 C22 120.0(12) . . ?
C20 C21 H21 120.0 . . ?
C22 C21 H21 120.0 . . ?
C12 C11 C10 114.3(15) . . ?
C12 C11 H11 122.9 . . ?
C10 C11 H11 122.9 . . ?
C11 C12 C13 124.3(15) . . ?
C11 C12 H12 117.8 . . ?
C13 C12 H12 117.8 . . ?
O6 Cl2 O7 115.7(6) . . ?
O6 Cl2 O9 115.2(7) . . ?
O7 Cl2 O9 116.1(6) . . ?
O6 Cl2 O8 102.5(8) . . ?
O7 Cl2 O8 101.5(7) . . ?
O9 Cl2 O8 102.5(7) . . ?
N1 C10 C11 122.1(12) . . ?
N1 C10 C9 114.1(11) . . ?
C11 C10 C9 123.7(14) . . ?
C12 C13 C1 118.1(13) . . ?
C12 C13 H13 121.0 . . ?
C1 C13 H13 121.0 . . ?
N1 C1 C13 117.0(13) . . ?
N1 C1 C2 115.9(10) . . ?
C13 C1 C2 127.0(12) . . ?
C18 C23 C22 120.2(12) . . ?
C18 C23 H23 119.9 . . ?
C22 C23 H23 119.9 . . ?
C23 C22 C21 119.4(11) . . ?
C23 C22 H22 120.3 . . ?
C21 C22 H22 120.3 . . ?
N3 C14 C15 115.9(9) . . ?
N3 C14 H14A 108.3 . . ?
C15 C14 H14A 108.3 . . ?
N3 C14 H14B 108.3 . . ?
C15 C14 H14B 108.3 . . ?
H14A C14 H14B 107.4 . . ?
C8 C7 C6 115.1(8) . . ?
C8 C7 H7A 108.5 . . ?
C6 C7 H7A 108.5 . . ?
C8 C7 H7B 108.5 . . ?
C6 C7 H7B 108.5 . . ?
H7A C7 H7B 107.5 . . ?
N3 C6 C7 114.8(9) . . ?
N3 C6 H6A 108.6 . . ?
C7 C6 H6A 108.6 . . ?
N3 C6 H6B 108.6 . . ?
C7 C6 H6B 108.6 . . ?
H6A C6 H6B 107.5 . . ?
N4 C8 C7 111.5(9) . . ?
N4 C8 H8A 109.3 . . ?
C7 C8 H8A 109.3 . . ?
N4 C8 H8B 109.3 . . ?
C7 C8 H8B 109.3 . . ?
H8A C8 H8B 108.0 . . ?
N3 C5 C4 116.6(10) . . ?
N3 C5 H5A 108.1 . . ?
C4 C5 H5A 108.1 . . ?
N3 C5 H5B 108.1 . . ?
C4 C5 H5B 108.1 . . ?
H5A C5 H5B 107.3 . . ?
C16 C15 C14 115.0(10) . . ?
C16 C15 H15A 108.5 . . ?
C14 C15 H15A 108.5 . . ?
C16 C15 H15B 108.5 . . ?
C14 C15 H15B 108.5 . . ?
H15A C15 H15B 107.5 . . ?
C5 C4 C3 115.1(10) . . ?
C5 C4 H4A 108.5 . . ?
C3 C4 H4A 108.5 . . ?
C5 C4 H4B 108.5 . . ?
C3 C4 H4B 108.5 . . ?
H4A C4 H4B 107.5 . . ?
C15 C16 N5 113.0(10) . . ?
C15 C16 H16A 109.0 . . ?
N5 C16 H16A 109.0 . . ?
C15 C16 H16B 109.0 . . ?
N5 C16 H16B 109.0 . . ?
H16A C16 H16B 107.8 . . ?
O2 Cl1 O5 97(2) . . ?
O2 Cl1 O3 107.1(13) . . ?
O5 Cl1 O3 115.5(9) . . ?
O2 Cl1 O4 113.3(16) . . ?
O5 Cl1 O4 109.6(10) . . ?
O3 Cl1 O4 113.7(6) . . ?
C17 N5 C16 122.2(11) . . ?
C17 N5 H5C 118.9 . . ?
C16 N5 H5C 118.9 . . ?
O1 C17 N5 122.8(11) . . ?
O1 C17 C18 122.6(11) . . ?
N5 C17 C18 114.6(11) . . ?

loop_
_geom_bond_atom_site_label_1
_geom_bond_atom_site_label_2
_geom_bond_distance
_geom_bond_site_symmetry_2
_geom_bond_publ_flag
Cu1 N1 1.952(8) . ?
Cu1 N3 2.026(8) . ?
Cu1 N2 2.025(8) . ?
Cu1 N4 2.033(8) . ?
N1 C10 1.301(13) . ?
N1 C1 1.339(12) . ?
N3 C5 1.461(13) . ?
N3 C6 1.519(12) . ?
N3 C14 1.518(12) . ?
N4 C8 1.489(12) . ?
N4 C9 1.516(12) . ?
N4 H4C 0.9100 . ?
N2 C3 1.458(13) . ?
N2 C2 1.488(11) . ?
N2 H2C 0.9100 . ?
C9 C10 1.472(15) . ?
C9 H9A 0.9700 . ?
C9 H9B 0.9700 . ?
C3 C4 1.522(14) . ?
C3 H3A 0.9700 . ?
C3 H3B 0.9700 . ?
C2 C1 1.473(15) . ?
C2 H2A 0.9700 . ?
C2 H2B 0.9700 . ?
C18 C23 1.387(13) . ?
C18 C19 1.394(14) . ?
C18 C17 1.496(14) . ?
C19 C20 1.376(13) . ?
C19 H19 0.9300 . ?
C20 C21 1.359(15) . ?
C20 H20 0.9300 . ?
C21 C22 1.392(17) . ?
C21 H21 0.9300 . ?
C11 C12 1.357(18) . ?
C11 C10 1.402(16) . ?
C11 H11 0.9300 . ?
C12 C13 1.373(17) . ?
C12 H12 0.9300 . ?
Cl2 O6 1.343(10) . ?
Cl2 O7 1.383(8) . ?
Cl2 O9 1.379(8) . ?
Cl2 O8 1.484(11) . ?
C13 C1 1.401(15) . ?
C13 H13 0.9300 . ?
C23 C22 1.394(15) . ?
C23 H23 0.9300 . ?
C22 H22 0.9300 . ?
O1 C17 1.209(12) . ?
C14 C15 1.555(13) . ?
C14 H14A 0.9700 . ?
C14 H14B 0.9700 . ?
C7 C8 1.494(13) . ?
C7 C6 1.517(14) . ?
C7 H7A 0.9700 . ?
C7 H7B 0.9700 . ?
C6 H6A 0.9700 . ?
C6 H6B 0.9700 . ?
C8 H8A 0.9700 . ?
C8 H8B 0.9700 . ?
C5 C4 1.512(15) . ?
C5 H5A 0.9700 . ?
C5 H5B 0.9700 . ?
C15 C16 1.397(15) . ?
C15 H15A 0.9700 . ?
C15 H15B 0.9700 . ?
C4 H4A 0.9700 . ?
C4 H4B 0.9700 . ?
C16 N5 1.462(12) . ?
C16 H16A 0.9700 . ?
C16 H16B 0.9700 . ?
Cl1 O2 1.208(18) . ?
Cl1 O5 1.240(14) . ?
Cl1 O3 1.374(8) . ?
Cl1 O4 1.407(9) . ?
N5 C17 1.358(13) . ?
N5 H5C 0.8600 . ?

loop_
_geom_torsion_atom_site_label_1
_geom_torsion_atom_site_label_2
_geom_torsion_atom_site_label_3
_geom_torsion_atom_site_label_4
_geom_torsion
_geom_torsion_site_symmetry_1
_geom_torsion_site_symmetry_2
_geom_torsion_site_symmetry_3
_geom_torsion_site_symmetry_4
_geom_torsion_publ_flag
N3 Cu1 N1 C10 -74(10) . . . . ?
N2 Cu1 N1 C10 -167.8(9) . . . . ?
N4 Cu1 N1 C10 -0.7(8) . . . . ?
N3 Cu1 N1 C1 94(10) . . . . ?
N2 Cu1 N1 C1 0.6(7) . . . . ?
N4 Cu1 N1 C1 167.8(8) . . . . ?
N1 Cu1 N3 C5 -129(10) . . . . ?
N2 Cu1 N3 C5 -36.0(8) . . . . ?
N4 Cu1 N3 C5 157.5(7) . . . . ?
N1 Cu1 N3 C6 113(10) . . . . ?
N2 Cu1 N3 C6 -153.8(6) . . . . ?
N4 Cu1 N3 C6 39.7(7) . . . . ?
N1 Cu1 N3 C14 -7(10) . . . . ?
N2 Cu1 N3 C14 85.7(7) . . . . ?
N4 Cu1 N3 C14 -80.8(7) . . . . ?
N1 Cu1 N4 C8 144.1(7) . . . . ?
N3 Cu1 N4 C8 -38.3(7) . . . . ?
N2 Cu1 N4 C8 -176.3(8) . . . . ?
N1 Cu1 N4 C9 14.9(7) . . . . ?
N3 Cu1 N4 C9 -167.4(7) . . . . ?
N2 Cu1 N4 C9 54.6(12) . . . . ?
N1 Cu1 N2 C3 -146.7(8) . . . . ?
N3 Cu1 N2 C3 35.8(8) . . . . ?
N4 Cu1 N2 C3 173.8(8) . . . . ?
N1 Cu1 N2 C2 -15.5(7) . . . . ?
N3 Cu1 N2 C2 167.0(7) . . . . ?
N4 Cu1 N2 C2 -55.0(13) . . . . ?
C8 N4 C9 C10 -157.8(9) . . . . ?
Cu1 N4 C9 C10 -25.8(11) . . . . ?
C2 N2 C3 C4 180.0(9) . . . . ?
Cu1 N2 C3 C4 -49.9(12) . . . . ?
C3 N2 C2 C1 161.0(10) . . . . ?
Cu1 N2 C2 C1 26.3(11) . . . . ?
C23 C18 C19 C20 -0.8(16) . . . . ?
C17 C18 C19 C20 179.9(9) . . . . ?
C18 C19 C20 C21 -1.3(17) . . . . ?
C19 C20 C21 C22 2.6(19) . . . . ?
C10 C11 C12 C13 2(2) . . . . ?
C1 N1 C10 C11 1.1(17) . . . . ?
Cu1 N1 C10 C11 168.5(9) . . . . ?
C1 N1 C10 C9 177.8(9) . . . . ?
Cu1 N1 C10 C9 -14.8(12) . . . . ?
C12 C11 C10 N1 -2.1(18) . . . . ?
C12 C11 C10 C9 -178.5(12) . . . . ?
N4 C9 C10 N1 26.7(13) . . . . ?
N4 C9 C10 C11 -156.6(11) . . . . ?
C11 C12 C13 C1 -1(2) . . . . ?
C10 N1 C1 C13 0.3(15) . . . . ?
Cu1 N1 C1 C13 -167.5(8) . . . . ?
C10 N1 C1 C2 -177.0(10) . . . . ?
Cu1 N1 C1 C2 15.2(12) . . . . ?
C12 C13 C1 N1 -0.6(17) . . . . ?
C12 C13 C1 C2 176.3(12) . . . . ?
N2 C2 C1 N1 -27.6(13) . . . . ?
N2 C2 C1 C13 155.5(10) . . . . ?
C19 C18 C23 C22 1.5(16) . . . . ?
C17 C18 C23 C22 -179.2(10) . . . . ?
C18 C23 C22 C21 -0.2(18) . . . . ?
C20 C21 C22 C23 -2(2) . . . . ?
C5 N3 C14 C15 -66.3(12) . . . . ?
C6 N3 C14 C15 53.1(12) . . . . ?
Cu1 N3 C14 C15 172.1(8) . . . . ?
C5 N3 C6 C7 179.1(8) . . . . ?
C14 N3 C6 C7 57.3(10) . . . . ?
Cu1 N3 C6 C7 -60.6(9) . . . . ?
C8 C7 C6 N3 75.5(12) . . . . ?
C9 N4 C8 C7 178.5(9) . . . . ?
Cu1 N4 C8 C7 51.1(11) . . . . ?
C6 C7 C8 N4 -66.1(13) . . . . ?
C6 N3 C5 C4 176.3(9) . . . . ?
C14 N3 C5 C4 -61.8(11) . . . . ?
Cu1 N3 C5 C4 57.4(11) . . . . ?
N3 C14 C15 C16 122.7(13) . . . . ?
N3 C5 C4 C3 -73.0(14) . . . . ?
N2 C3 C4 C5 64.5(14) . . . . ?
C14 C15 C16 N5 -178.7(11) . . . . ?
C15 C16 N5 C17 -107.0(14) . . . . ?
C16 N5 C17 O1 4.7(16) . . . . ?
C16 N5 C17 C18 -177.9(9) . . . . ?
C23 C18 C17 O1 29.9(15) . . . . ?
C19 C18 C17 O1 -150.8(11) . . . . ?
C23 C18 C17 N5 -147.6(10) . . . . ?
C19 C18 C17 N5 31.8(14) . . . . ?
